data_1565396
loop_
_publ_author_name
'Dong, Mengwei'
'Lu, Lu'
'Tan, Xueyan'
'An, Baichao'
'Singh, Ayushi'
'Alowais, Ahmad'
'Alarifi, Abdullah'
'Kumar, Abhinav'
'Muddassir, Mohd.'

_publ_section_title
;
 Syntheses and photocatalytic properties of two new d10- and d9-based 2D
 coordination polymers
;
_journal_name_full 'Inorganica Chimica Acta'
_journal_page_first 119334
_journal_paper_doi 10.1016/j.ica.2019.119334
_journal_volume 502
_journal_year 2020
_chemical_formula_sum 'C25 H23 N4 O5 Zn'
_chemical_formula_weight 524.84
_space_group_crystal_system orthorhombic
_space_group_IT_number 54
_space_group_name_Hall '-P 2a 2ac'
_space_group_name_H-M_alt 'P c c a'
_atom_sites_solution_hydrogens geom
_audit_creation_method SHELXL-2014/7
_cell_angle_alpha 90
_cell_angle_beta 90
_cell_angle_gamma 90
_cell_formula_units_Z 8
_cell_length_a 32.984(6)
_cell_length_b 11.556(2)
_cell_length_c 15.213(3)
_cell_measurement_reflns_used 1772
_cell_measurement_temperature 293(2)
_cell_measurement_theta_max 27.4059
_cell_measurement_theta_min 2.2971
_cell_volume 5798.6(19)
_computing_structure_refinement 'SHELXL-2014/7 (Sheldrick, 2014)'
_diffrn_ambient_temperature 293(2)
_diffrn_measured_fraction_theta_full 1.000
_diffrn_measured_fraction_theta_max 1.000
_diffrn_measurement_device_type bruker-CCD
_diffrn_radiation_type MoK\a
_diffrn_radiation_wavelength 0.71073
_diffrn_reflns_av_R_equivalents 0.1310
_diffrn_reflns_av_unetI/netI 0.1307
_diffrn_reflns_Laue_measured_fraction_full 1.000
_diffrn_reflns_Laue_measured_fraction_max 1.000
_diffrn_reflns_limit_h_max 0
_diffrn_reflns_limit_h_min -39
_diffrn_reflns_limit_k_max 13
_diffrn_reflns_limit_k_min -13
_diffrn_reflns_limit_l_max 18
_diffrn_reflns_limit_l_min -18
_diffrn_reflns_number 19178
_diffrn_reflns_point_group_measured_fraction_full 1.000
_diffrn_reflns_point_group_measured_fraction_max 1.000
_diffrn_reflns_theta_full 25.010
_diffrn_reflns_theta_max 25.010
_diffrn_reflns_theta_min 1.235
_exptl_absorpt_coefficient_mu 0.883
_exptl_crystal_colour yellow
_exptl_crystal_density_diffrn 1.202
_exptl_crystal_description block
_exptl_crystal_F_000 2168
_platon_squeeze_details
;
;
_refine_diff_density_max 0.547
_refine_diff_density_min -0.599
_refine_diff_density_rms 0.081
_refine_ls_extinction_coef .
_refine_ls_extinction_method none
_refine_ls_goodness_of_fit_ref 1.016
_refine_ls_hydrogen_treatment constr
_refine_ls_matrix_type full
_refine_ls_number_parameters 320
_refine_ls_number_reflns 5118
_refine_ls_number_restraints 6
_refine_ls_restrained_S_all 1.025
_refine_ls_R_factor_all 0.1219
_refine_ls_R_factor_gt 0.0583
_refine_ls_shift/su_max 0.013
_refine_ls_shift/su_mean 0.000
_refine_ls_structure_factor_coef Fsqd
_refine_ls_weighting_details 'w=1/[\s^2^(Fo^2^)+(0.0479P)^2^] where P=(Fo^2^+2Fc^2^)/3'
_refine_ls_weighting_scheme calc
_refine_ls_wR_factor_gt 0.1335
_refine_ls_wR_factor_ref 0.1440
_reflns_Friedel_coverage 0.000
_reflns_Friedel_fraction_full .
_reflns_Friedel_fraction_max .
_reflns_number_gt 2361
_reflns_number_total 5118
_reflns_threshold_expression 'I > 2\s(I)'
_cod_data_source_file ICA-2020-502-119334.cif
_cod_data_source_block ww
_cod_database_code 1565396
_shelx_shelxl_version_number 2014/7
_shelx_space_group_comment
;
The symmetry employed for this shelxl refinement is uniquely defined
by the following loop, which should always be used as a source of
symmetry information in preference to the above space-group names.
They are only intended as comments.
;

loop_
_space_group_symop_operation_xyz
'x, y, z'
'-x+1/2, -y, z'
'x+1/2, -y, -z+1/2'
'-x, y, -z+1/2'
'-x, -y, -z'
'x-1/2, y, -z'
'-x-1/2, y, z-1/2'
'x, -y, z-1/2'

loop_
_atom_site_label
_atom_site_type_symbol
_atom_site_fract_x
_atom_site_fract_y
_atom_site_fract_z
_atom_site_U_iso_or_equiv
_atom_site_adp_type
_atom_site_occupancy
_atom_site_site_symmetry_order
_atom_site_calc_flag
_atom_site_refinement_flags_posn
_atom_site_refinement_flags_adp
_atom_site_refinement_flags_occupancy
_atom_site_disorder_assembly
_atom_site_disorder_group
Zn1 Zn 0.14196(2) 0.23747(5) 0.20452(4) 0.0361(2) Uani 1 1 d . . . . .
O1 O 0.14588(12) 0.2193(3) 0.0795(2) 0.0484(11) Uani 1 1 d . . . . .
O2 O 0.11857(14) 0.3877(3) 0.0416(2) 0.0592(13) Uani 1 1 d . . . . .
O3 O 0.1724(2) -0.0802(5) -0.1377(4) 0.150(3) Uani 1 1 d . . . . .
O4 O 0.14226(14) -0.0735(3) -0.2658(3) 0.0616(13) Uani 1 1 d . . . . .
O5 O 0.08095(15) 0.3333(3) -0.2729(3) 0.0658(14) Uani 1 1 d . . . . .
N1 N 0.21096(15) 0.2800(4) 0.3201(3) 0.0597(16) Uani 1 1 d . . . . .
H1 H 0.2077 0.2119 0.3420 0.072 Uiso 1 1 calc R U . . .
N2 N 0.18679(15) 0.3262(4) 0.2587(3) 0.0409(13) Uani 1 1 d . . . . .
N3 N 0.08098(16) 0.3601(4) 0.3174(3) 0.0478(14) Uani 1 1 d . . . . .
H3 H 0.0995 0.3844 0.3526 0.057 Uiso 1 1 calc R U . . .
N4 N 0.08822(14) 0.2933(4) 0.2456(3) 0.0429(13) Uani 1 1 d . . . . .
C1 C 0.12992(18) 0.2891(5) 0.0243(4) 0.0400(15) Uani 1 1 d . . . . .
C2 C 0.12447(17) 0.2398(5) -0.0664(3) 0.0411(15) Uani 1 1 d . . . . .
C3 C 0.10462(18) 0.3042(5) -0.1307(4) 0.0454(17) Uani 1 1 d . . . . .
H3A H 0.0937 0.3760 -0.1165 0.054 Uiso 1 1 calc R U . . .
C4 C 0.10094(18) 0.2622(5) -0.2159(4) 0.0458(15) Uani 1 1 d . . . . .
C5 C 0.11549(19) 0.1536(5) -0.2365(4) 0.0492(17) Uani 1 1 d . . . . .
H5 H 0.1121 0.1239 -0.2928 0.059 Uiso 1 1 calc R U . . .
C6 C 0.1354(2) 0.0884(5) -0.1718(4) 0.0517(18) Uani 1 1 d . . . . .
C7 C 0.13943(19) 0.1309(5) -0.0874(4) 0.0456(16) Uani 1 1 d . . . . .
H7 H 0.1522 0.0865 -0.0445 0.055 Uiso 1 1 calc R U . . .
C8 C 0.1511(2) -0.0302(5) -0.1935(5) 0.065(2) Uani 1 1 d . . . . .
C9 C 0.0866(2) 0.3165(5) -0.3653(4) 0.064(2) Uani 1 1 d . . . . .
H9A H 0.1147 0.2973 -0.3761 0.077 Uiso 1 1 calc R U . . .
H9B H 0.0809 0.3887 -0.3954 0.077 Uiso 1 1 calc R U . . .
C14 C -0.0010(2) 0.1141(7) -0.4122(5) 0.082(2) Uani 1 1 d . . . . .
H14 H -0.0272 0.1026 -0.3911 0.098 Uiso 1 1 calc R U . . .
C13 C 0.0123(2) 0.0465(5) -0.4799(4) 0.0466(17) Uani 1 1 d . . . . .
C12 C 0.0503(2) 0.0735(6) -0.5097(5) 0.074(2) Uani 1 1 d . . . . .
H12 H 0.0607 0.0325 -0.5572 0.089 Uiso 1 1 calc R U . . .
C25 C 0.0254(2) 0.4524(6) 0.4033(5) 0.082(2) Uani 1 1 d . . . . .
H25A H 0.0200 0.4014 0.4518 0.123 Uiso 1 1 calc R U . . .
H25B H 0.0008 0.4906 0.3863 0.123 Uiso 1 1 calc R U . . .
H25C H 0.0451 0.5092 0.4207 0.123 Uiso 1 1 calc R U . . .
C24 C 0.0415(2) 0.3837(5) 0.3269(4) 0.0464(16) Uani 1 1 d . . . . .
C23 C 0.02180(17) 0.3313(5) 0.2594(4) 0.0407(16) Uani 1 1 d . . . . .
C22 C 0.05135(18) 0.2757(5) 0.2117(4) 0.0456(15) Uani 1 1 d . . . . .
C21 C 0.0462(2) 0.1994(7) 0.1318(5) 0.097(3) Uani 1 1 d . . . . .
H21A H 0.0504 0.2445 0.0795 0.145 Uiso 1 1 calc R U . . .
H21B H 0.0194 0.1675 0.1312 0.145 Uiso 1 1 calc R U . . .
H21C H 0.0657 0.1377 0.1338 0.145 Uiso 1 1 calc R U . . .
C20 C 0.1832(3) 0.5119(6) 0.1800(5) 0.114(4) Uani 1 1 d . . . . .
H20A H 0.1814 0.4757 0.1233 0.171 Uiso 1 1 calc R U . . .
H20B H 0.1992 0.5810 0.1755 0.171 Uiso 1 1 calc R U . . .
H20C H 0.1565 0.5312 0.2003 0.171 Uiso 1 1 calc R U . . .
C19 C 0.2027(2) 0.4306(5) 0.2435(4) 0.0445(17) Uani 1 1 d . . . . .
C18 C 0.23665(17) 0.4482(4) 0.2934(4) 0.0409(15) Uani 1 1 d . . . . .
C17 C 0.2407(2) 0.3521(6) 0.3433(5) 0.069(2) Uani 1 1 d . . . . .
C16 C 0.2725(3) 0.3194(7) 0.4105(7) 0.159(5) Uani 1 1 d . U . . .
H16A H 0.2595 0.2897 0.4623 0.239 Uiso 1 1 calc R U . . .
H16B H 0.2882 0.3865 0.4256 0.239 Uiso 1 1 calc R U . . .
H16C H 0.2901 0.2612 0.3863 0.239 Uiso 1 1 calc R U . . .
C15 C 0.0228(3) 0.1996(6) -0.3734(5) 0.082(3) Uani 1 1 d . . . . .
H15 H 0.0126 0.2408 -0.3257 0.099 Uiso 1 1 calc R U . . .
C10 C 0.0606(2) 0.2242(6) -0.4037(4) 0.0523(17) Uani 1 1 d . . . . .
C11 C 0.0741(2) 0.1604(7) -0.4716(5) 0.077(2) Uani 1 1 d . . . . .
H11 H 0.1000 0.1744 -0.4938 0.093 Uiso 1 1 calc R U . . .

loop_
_atom_site_aniso_label
_atom_site_aniso_U_11
_atom_site_aniso_U_22
_atom_site_aniso_U_33
_atom_site_aniso_U_23
_atom_site_aniso_U_13
_atom_site_aniso_U_12
Zn1 0.0387(4) 0.0342(4) 0.0354(4) -0.0017(3) -0.0029(3) -0.0044(3)
O1 0.060(3) 0.054(2) 0.031(2) -0.002(2) -0.003(2) 0.009(2)
O2 0.105(4) 0.034(2) 0.039(3) -0.008(2) -0.005(2) 0.008(2)
O3 0.258(8) 0.094(4) 0.098(5) -0.052(4) -0.078(5) 0.115(5)
O4 0.093(4) 0.040(2) 0.052(3) -0.020(2) -0.014(3) 0.010(2)
O5 0.104(4) 0.041(2) 0.053(3) -0.005(2) -0.031(3) 0.017(2)
N1 0.048(4) 0.041(3) 0.090(4) 0.028(3) -0.023(3) -0.018(3)
N2 0.043(3) 0.036(3) 0.044(3) 0.012(2) -0.007(3) -0.004(2)
N3 0.044(4) 0.057(3) 0.042(3) -0.015(3) -0.006(3) -0.010(3)
N4 0.037(3) 0.057(3) 0.036(3) -0.019(3) -0.001(2) -0.004(3)
C1 0.048(4) 0.043(4) 0.028(3) 0.003(3) 0.000(3) -0.009(3)
C2 0.053(4) 0.035(3) 0.036(3) -0.009(3) -0.001(3) -0.002(3)
C3 0.062(5) 0.033(3) 0.041(4) -0.007(3) -0.009(3) 0.007(3)
C4 0.059(4) 0.035(3) 0.043(4) -0.007(3) -0.017(3) 0.005(3)
C5 0.069(5) 0.040(4) 0.039(4) -0.010(3) -0.015(3) 0.008(3)
C6 0.068(5) 0.035(3) 0.052(4) -0.011(3) -0.007(4) 0.008(3)
C7 0.064(5) 0.035(3) 0.038(4) -0.002(3) -0.005(3) 0.006(3)
C8 0.100(7) 0.041(4) 0.053(5) -0.002(4) -0.016(4) 0.024(4)
C9 0.095(6) 0.060(4) 0.038(4) -0.001(4) -0.020(4) -0.009(4)
C14 0.086(7) 0.087(6) 0.072(5) -0.023(5) 0.015(5) -0.018(5)
C13 0.053(5) 0.048(4) 0.039(4) -0.003(3) -0.012(3) 0.008(3)
C12 0.071(6) 0.083(6) 0.069(5) -0.035(4) 0.000(5) -0.001(5)
C25 0.065(6) 0.091(6) 0.091(6) -0.036(5) 0.017(4) 0.006(4)
C24 0.034(4) 0.057(4) 0.048(4) -0.014(3) 0.002(3) -0.002(3)
C23 0.035(4) 0.044(4) 0.043(4) -0.007(3) 0.006(3) 0.003(3)
C22 0.036(4) 0.055(4) 0.046(4) -0.012(4) -0.009(3) -0.007(3)
C21 0.049(5) 0.142(7) 0.099(6) -0.067(6) 0.007(4) -0.024(5)
C20 0.161(9) 0.056(5) 0.125(7) 0.044(5) -0.088(7) -0.043(5)
C19 0.046(5) 0.034(3) 0.053(4) 0.003(3) -0.009(3) -0.003(3)
C18 0.025(4) 0.036(3) 0.062(4) 0.006(3) -0.002(3) -0.004(3)
C17 0.051(5) 0.051(4) 0.104(6) 0.025(4) -0.040(4) -0.021(4)
C16 0.124(8) 0.113(7) 0.241(11) 0.075(7) -0.139(8) -0.048(6)
C15 0.109(8) 0.078(6) 0.060(5) -0.033(4) -0.001(5) -0.009(5)
C10 0.071(5) 0.048(4) 0.037(4) 0.001(4) -0.009(4) 0.003(4)
C11 0.060(6) 0.099(6) 0.073(5) -0.024(5) -0.006(5) -0.015(5)

loop_
_atom_type_symbol
_atom_type_description
_atom_type_scat_dispersion_real
_atom_type_scat_dispersion_imag
_atom_type_scat_source
C C 0.0033 0.0016 'International Tables Vol C Tables 4.2.6.8 and 6.1.1.4'
H H 0.0000 0.0000 'International Tables Vol C Tables 4.2.6.8 and 6.1.1.4'
N N 0.0061 0.0033 'International Tables Vol C Tables 4.2.6.8 and 6.1.1.4'
O O 0.0106 0.0060 'International Tables Vol C Tables 4.2.6.8 and 6.1.1.4'
Zn Zn 0.2839 1.4301 'International Tables Vol C Tables 4.2.6.8 and 6.1.1.4'

loop_
_geom_angle_atom_site_label_1
_geom_angle_atom_site_label_2
_geom_angle_atom_site_label_3
_geom_angle
_geom_angle_site_symmetry_1
_geom_angle_site_symmetry_3
O1 Zn1 O4 97.09(17) . 8_556
O1 Zn1 N2 114.80(18) . .
O4 Zn1 N2 113.78(19) 8_556 .
O1 Zn1 N4 114.06(18) . .
O4 Zn1 N4 104.32(19) 8_556 .
N2 Zn1 N4 111.5(2) . .
C1 O1 Zn1 123.7(4) . .
C8 O4 Zn1 126.7(4) . 8
C4 O5 C9 118.6(5) . .
C17 N1 N2 111.8(5) . .
C17 N1 H1 124.1 . .
N2 N1 H1 124.1 . .
C19 N2 N1 104.3(5) . .
C19 N2 Zn1 133.6(4) . .
N1 N2 Zn1 121.9(3) . .
C24 N3 N4 111.9(5) . .
C24 N3 H3 124.0 . .
N4 N3 H3 124.0 . .
C22 N4 N3 103.7(5) . .
C22 N4 Zn1 129.8(4) . .
N3 N4 Zn1 126.5(4) . .
O2 C1 O1 124.8(5) . .
O2 C1 C2 120.8(5) . .
O1 C1 C2 114.4(5) . .
C7 C2 C3 119.3(5) . .
C7 C2 C1 120.8(5) . .
C3 C2 C1 119.9(5) . .
C4 C3 C2 120.6(5) . .
C4 C3 H3A 119.7 . .
C2 C3 H3A 119.7 . .
O5 C4 C5 124.9(5) . .
O5 C4 C3 115.1(5) . .
C5 C4 C3 119.9(5) . .
C4 C5 C6 119.5(5) . .
C4 C5 H5 120.2 . .
C6 C5 H5 120.2 . .
C7 C6 C5 120.4(5) . .
C7 C6 C8 119.7(6) . .
C5 C6 C8 119.9(6) . .
C6 C7 C2 120.2(5) . .
C6 C7 H7 119.9 . .
C2 C7 H7 119.9 . .
O4 C8 O3 123.3(6) . .
O4 C8 C6 118.7(6) . .
O3 C8 C6 117.9(6) . .
O5 C9 C10 114.1(5) . .
O5 C9 H9A 108.7 . .
C10 C9 H9A 108.7 . .
O5 C9 H9B 108.7 . .
C10 C9 H9B 108.7 . .
H9A C9 H9B 107.6 . .
C13 C14 C15 122.9(8) . .
C13 C14 H14 118.5 . .
C15 C14 H14 118.5 . .
C14 C13 C12 114.5(6) . .
C14 C13 C13 123.4(9) . 5_554
C12 C13 C13 122.1(8) . 5_554
C13 C12 C11 122.7(7) . .
C13 C12 H12 118.6 . .
C11 C12 H12 118.6 . .
C24 C25 H25A 109.5 . .
C24 C25 H25B 109.5 . .
H25A C25 H25B 109.5 . .
C24 C25 H25C 109.5 . .
H25A C25 H25C 109.5 . .
H25B C25 H25C 109.5 . .
N3 C24 C23 107.1(5) . .
N3 C24 C25 122.3(6) . .
C23 C24 C25 130.6(6) . .
C24 C23 C22 105.6(5) . .
C24 C23 C23 128.1(6) . 4
C22 C23 C23 126.3(6) . 4
N4 C22 C23 111.7(5) . .
N4 C22 C21 120.1(6) . .
C23 C22 C21 128.2(6) . .
C22 C21 H21A 109.5 . .
C22 C21 H21B 109.5 . .
H21A C21 H21B 109.5 . .
C22 C21 H21C 109.5 . .
H21A C21 H21C 109.5 . .
H21B C21 H21C 109.5 . .
C19 C20 H20A 109.5 . .
C19 C20 H20B 109.5 . .
H20A C20 H20B 109.5 . .
C19 C20 H20C 109.5 . .
H20A C20 H20C 109.5 . .
H20B C20 H20C 109.5 . .
N2 C19 C18 111.1(5) . .
N2 C19 C20 120.7(6) . .
C18 C19 C20 128.2(6) . .
C17 C18 C19 105.6(5) . .
C17 C18 C18 127.2(5) . 2_565
C19 C18 C18 127.2(5) . 2_565
N1 C17 C18 107.1(6) . .
N1 C17 C16 122.1(6) . .
C18 C17 C16 130.7(6) . .
C17 C16 H16A 109.5 . .
C17 C16 H16B 109.5 . .
H16A C16 H16B 109.5 . .
C17 C16 H16C 109.5 . .
H16A C16 H16C 109.5 . .
H16B C16 H16C 109.5 . .
C10 C15 C14 121.4(7) . .
C10 C15 H15 119.3 . .
C14 C15 H15 119.3 . .
C11 C10 C15 116.8(7) . .
C11 C10 C9 120.3(7) . .
C15 C10 C9 122.9(7) . .
C10 C11 C12 121.6(7) . .
C10 C11 H11 119.2 . .
C12 C11 H11 119.2 . .

loop_
_geom_bond_atom_site_label_1
_geom_bond_atom_site_label_2
_geom_bond_distance
_geom_bond_site_symmetry_2
Zn1 O1 1.918(4) .
Zn1 O4 1.948(4) 8_556
Zn1 N2 1.979(5) .
Zn1 N4 1.988(5) .
O1 C1 1.277(6) .
O2 C1 1.228(6) .
O3 C8 1.244(7) .
O4 C8 1.243(7) .
O4 Zn1 1.948(4) 8
O5 C4 1.365(6) .
O5 C9 1.432(7) .
N1 C17 1.334(7) .
N1 N2 1.339(6) .
N1 H1 0.8600 .
N2 C19 1.337(6) .
N3 C24 1.337(7) .
N3 N4 1.359(5) .
N3 H3 0.8600 .
N4 C22 1.337(6) .
C1 C2 1.504(7) .
C2 C7 1.389(7) .
C2 C3 1.392(7) .
C3 C4 1.390(7) .
C3 H3A 0.9300 .
C4 C5 1.379(7) .
C5 C6 1.403(7) .
C5 H5 0.9300 .
C6 C7 1.382(7) .
C6 C8 1.501(8) .
C7 H7 0.9300 .
C9 C10 1.487(8) .
C9 H9A 0.9700 .
C9 H9B 0.9700 .
C14 C13 1.366(8) .
C14 C15 1.394(9) .
C14 H14 0.9300 .
C13 C12 1.369(9) .
C13 C13 1.480(11) 5_554
C12 C11 1.401(8) .
C12 H12 0.9300 .
C25 C24 1.505(8) .
C25 H25A 0.9600 .
C25 H25B 0.9600 .
C25 H25C 0.9600 .
C24 C23 1.358(7) .
C23 C22 1.375(7) .
C23 C23 1.467(11) 4
C22 C21 1.511(8) .
C21 H21A 0.9600 .
C21 H21B 0.9600 .
C21 H21C 0.9600 .
C20 C19 1.493(8) .
C20 H20A 0.9600 .
C20 H20B 0.9600 .
C20 H20C 0.9600 .
C19 C18 1.367(7) .
C18 C17 1.351(7) .
C18 C18 1.486(10) 2_565
C17 C16 1.515(9) .
C16 H16A 0.9600 .
C16 H16B 0.9600 .
C16 H16C 0.9600 .
C15 C10 1.360(9) .
C15 H15 0.9300 .
C10 C11 1.345(8) .
C11 H11 0.9300 .

loop_
_geom_torsion_atom_site_label_1
_geom_torsion_atom_site_label_2
_geom_torsion_atom_site_label_3
_geom_torsion_atom_site_label_4
_geom_torsion
_geom_torsion_site_symmetry_1
_geom_torsion_site_symmetry_2
_geom_torsion_site_symmetry_3
_geom_torsion_site_symmetry_4
C17 N1 N2 C19 0.5(7) . . . .
C17 N1 N2 Zn1 175.9(5) . . . .
C24 N3 N4 C22 -0.6(6) . . . .
C24 N3 N4 Zn1 179.5(4) . . . .
Zn1 O1 C1 O2 17.6(8) . . . .
Zn1 O1 C1 C2 -160.5(3) . . . .
O2 C1 C2 C7 176.2(6) . . . .
O1 C1 C2 C7 -5.6(8) . . . .
O2 C1 C2 C3 -3.1(8) . . . .
O1 C1 C2 C3 175.2(5) . . . .
C7 C2 C3 C4 -2.2(9) . . . .
C1 C2 C3 C4 177.1(5) . . . .
C9 O5 C4 C5 -22.3(9) . . . .
C9 O5 C4 C3 160.5(5) . . . .
C2 C3 C4 O5 -179.9(5) . . . .
C2 C3 C4 C5 2.8(9) . . . .
O5 C4 C5 C6 -179.7(6) . . . .
C3 C4 C5 C6 -2.6(9) . . . .
C4 C5 C6 C7 1.9(10) . . . .
C4 C5 C6 C8 179.6(6) . . . .
C5 C6 C7 C2 -1.4(10) . . . .
C8 C6 C7 C2 -179.0(6) . . . .
C3 C2 C7 C6 1.5(9) . . . .
C1 C2 C7 C6 -177.8(5) . . . .
Zn1 O4 C8 O3 22.4(12) 8 . . .
Zn1 O4 C8 C6 -157.6(5) 8 . . .
C7 C6 C8 O4 169.9(6) . . . .
C5 C6 C8 O4 -7.7(10) . . . .
C7 C6 C8 O3 -10.0(11) . . . .
C5 C6 C8 O3 172.4(7) . . . .
C4 O5 C9 C10 82.7(7) . . . .
C15 C14 C13 C12 -3.3(10) . . . .
C15 C14 C13 C13 178.4(7) . . . 5_554
C14 C13 C12 C11 2.4(10) . . . .
C13 C13 C12 C11 -179.3(7) 5_554 . . .
N4 N3 C24 C23 -0.1(7) . . . .
N4 N3 C24 C25 177.6(5) . . . .
N3 C24 C23 C22 0.7(7) . . . .
C25 C24 C23 C22 -176.7(6) . . . .
N3 C24 C23 C23 -180.0(5) . . . 4
C25 C24 C23 C23 2.6(11) . . . 4
N3 N4 C22 C23 1.1(6) . . . .
Zn1 N4 C22 C23 -179.1(4) . . . .
N3 N4 C22 C21 -177.3(5) . . . .
Zn1 N4 C22 C21 2.6(8) . . . .
C24 C23 C22 N4 -1.2(7) . . . .
C23 C23 C22 N4 179.5(5) 4 . . .
C24 C23 C22 C21 177.0(6) . . . .
C23 C23 C22 C21 -2.3(10) 4 . . .
N1 N2 C19 C18 1.0(7) . . . .
Zn1 N2 C19 C18 -173.6(4) . . . .
N1 N2 C19 C20 -177.9(6) . . . .
Zn1 N2 C19 C20 7.5(10) . . . .
N2 C19 C18 C17 -2.1(8) . . . .
C20 C19 C18 C17 176.7(7) . . . .
N2 C19 C18 C18 178.3(5) . . . 2_565
C20 C19 C18 C18 -2.8(11) . . . 2_565
N2 N1 C17 C18 -1.8(8) . . . .
N2 N1 C17 C16 -178.9(8) . . . .
C19 C18 C17 N1 2.3(8) . . . .
C18 C18 C17 N1 -178.1(6) 2_565 . . .
C19 C18 C17 C16 179.1(9) . . . .
C18 C18 C17 C16 -1.4(13) 2_565 . . .
C13 C14 C15 C10 2.9(12) . . . .
C14 C15 C10 C11 -1.4(11) . . . .
C14 C15 C10 C9 178.6(6) . . . .
O5 C9 C10 C11 -147.6(6) . . . .
O5 C9 C10 C15 32.5(9) . . . .
C15 C10 C11 C12 0.5(11) . . . .
C9 C10 C11 C12 -179.4(6) . . . .
C13 C12 C11 C10 -1.1(11) . . . .

loop_
_platon_squeeze_void_nr
_platon_squeeze_void_average_x
_platon_squeeze_void_average_y
_platon_squeeze_void_average_z
_platon_squeeze_void_volume
_platon_squeeze_void_count_electrons
_platon_squeeze_void_content
1 0.250 -0.005 -0.004 659 264 ' '
2 0.750 -0.003 0.548 659 259 ' '
3 0.000 0.033 0.250 9 1 ' '
4 0.057 0.033 0.294 7 1 ' '
5 0.446 0.033 0.792 7 1 ' '
6 0.503 0.033 0.748 8 1 ' '
7 0.557 0.033 0.706 7 1 ' '
8 0.943 0.033 0.206 6 1 ' '
9 0.000 0.400 0.750 10 1 ' '
10 0.500 0.400 0.250 10 2 ' '
11 0.000 0.600 0.250 10 2 ' '
12 0.500 0.600 0.750 10 2 ' '
13 0.000 0.967 0.750 9 1 ' '
14 0.057 0.967 0.794 7 1 ' '
15 0.446 0.967 0.292 7 1 ' '
16 0.503 0.966 0.248 8 1 ' '
17 0.557 0.967 0.206 7 1 ' '
18 0.943 0.967 0.706 6 1 ' '
